data_4030286
loop_
_publ_author_name
'Goswami, Progyashree'
'Borah, Arun Jyoti'
'Phukan, Prodeep'

_publ_section_title
;
 Formation of Cyclohepta[b]indole Scaffolds via Heck Cyclization: A
 Strategy for Structural Analogues of Ervatamine Group of Indole Alkaloid.
;
_journal_issue 1
_journal_name_full 'The Journal of organic chemistry'
_journal_page_first 438
_journal_paper_doi 10.1021/jo502443a
_journal_volume 80
_journal_year 2014
_chemical_formula_sum 'C24 H22 Br N O3'
_chemical_formula_weight 452.34
_chemical_name_systematic
; 
 ? 
;
_space_group_IT_number 29
_symmetry_cell_setting orthorhombic
_symmetry_space_group_name_Hall 'P 2c -2ac'
_symmetry_space_group_name_H-M 'P c a 21'
_atom_sites_solution_hydrogens geom
_atom_sites_solution_primary direct
_atom_sites_solution_secondary difmap
_audit_creation_method SHELXL-97
_cell_angle_alpha 90.00
_cell_angle_beta 90.00
_cell_angle_gamma 90.00
_cell_formula_units_Z 8
_cell_length_a 16.9222(14)
_cell_length_b 10.4851(8)
_cell_length_c 23.796(2)
_cell_measurement_reflns_used 5169
_cell_measurement_temperature 296(2)
_cell_measurement_theta_max 22.70
_cell_measurement_theta_min 3.21
_cell_volume 4222.1(6)
_computing_cell_refinement 'Bruker SAINT'
_computing_data_collection 'Bruker APEX2'
_computing_data_reduction 'Bruker SAINT'
_computing_molecular_graphics 'Bruker SHELXTL'
_computing_publication_material 'Bruker SHELXTL'
_computing_structure_refinement 'SHELXL-97 (Sheldrick, 2008)'
_computing_structure_solution 'SHELXS-97 (Sheldrick, 2008)'
_diffrn_ambient_temperature 296(2)
_diffrn_measured_fraction_theta_full 0.990
_diffrn_measured_fraction_theta_max 0.990
_diffrn_measurement_device_type 'Bruker APEX-II CCD'
_diffrn_measurement_method '\f and \w scans'
_diffrn_radiation_monochromator graphite
_diffrn_radiation_source 'fine-focus sealed tube'
_diffrn_radiation_type MoK\a
_diffrn_radiation_wavelength 0.71073
_diffrn_reflns_av_R_equivalents 0.0390
_diffrn_reflns_av_sigmaI/netI 0.0558
_diffrn_reflns_limit_h_max 20
_diffrn_reflns_limit_h_min -12
_diffrn_reflns_limit_k_max 12
_diffrn_reflns_limit_k_min -9
_diffrn_reflns_limit_l_max 28
_diffrn_reflns_limit_l_min -20
_diffrn_reflns_number 16635
_diffrn_reflns_theta_full 25.68
_diffrn_reflns_theta_max 25.68
_diffrn_reflns_theta_min 1.71
_exptl_absorpt_coefficient_mu 1.972
_exptl_absorpt_correction_T_max 0.6181
_exptl_absorpt_correction_T_min 0.5453
_exptl_absorpt_correction_type multi-scan
_exptl_absorpt_process_details SADABS
_exptl_crystal_colour yellow
_exptl_crystal_density_diffrn 1.423
_exptl_crystal_density_method 'not measured'
_exptl_crystal_description block
_exptl_crystal_F_000 1856
_exptl_crystal_size_max 0.35
_exptl_crystal_size_mid 0.32
_exptl_crystal_size_min 0.27
_refine_diff_density_max 0.497
_refine_diff_density_min -0.762
_refine_diff_density_rms 0.157
_refine_ls_abs_structure_details 'Flack H D (1983), Acta Cryst. A39, 876-881'
_refine_ls_abs_structure_Flack 0.362(14)
_refine_ls_extinction_method none
_refine_ls_goodness_of_fit_ref 1.071
_refine_ls_hydrogen_treatment constr
_refine_ls_matrix_type full
_refine_ls_number_parameters 531
_refine_ls_number_reflns 7022
_refine_ls_number_restraints 1
_refine_ls_restrained_S_all 1.071
_refine_ls_R_factor_all 0.0814
_refine_ls_R_factor_gt 0.0549
_refine_ls_shift/su_max 0.003
_refine_ls_shift/su_mean 0.001
_refine_ls_structure_factor_coef Fsqd
_refine_ls_weighting_details 'calc w=1/[\s^2^(Fo^2^)+(0.1217P)^2^+0.4550P] where P=(Fo^2^+2Fc^2^)/3'
_refine_ls_weighting_scheme calc
_refine_ls_wR_factor_gt 0.1556
_refine_ls_wR_factor_ref 0.1861
_reflns_number_gt 5373
_reflns_number_total 7022
_reflns_threshold_expression >2sigma(I)
_cod_data_source_file jo502443a_si_004.cif
_cod_data_source_block platon
_cod_depositor_comments
;
The following automatic conversions were performed:

'_symmetry_cell_setting' value 'Orthorhombic' changed to
'orthorhombic' according to
/home/saulius/struct/COD-crude-data--automatic-downloads/rss-feeds/ACS/lib/dictionaries/cif_core.dic
dictionary named 'cif_core.dic' version 2.4.2 from 2011-04-26.

Automatic conversion script
Id: cif_fix_values 2935 2014-11-11 08:27:57Z andrius 

 Adding full bibliography for 4030286--4030288.cif.
;
_cod_original_sg_symbol_H-M 'Pca21 '
_cod_database_code 4030286

loop_
_symmetry_equiv_pos_as_xyz
'x, y, z'
'-x, -y, z+1/2'
'-x+1/2, y, z+1/2'
'x+1/2, -y, z'

loop_
_atom_site_label
_atom_site_type_symbol
_atom_site_fract_x
_atom_site_fract_y
_atom_site_fract_z
_atom_site_U_iso_or_equiv
_atom_site_adp_type
_atom_site_occupancy
_atom_site_symmetry_multiplicity
_atom_site_calc_flag
_atom_site_refinement_flags
Br1 Br 0.13887(4) -0.47703(7) 0.08826(4) 0.0686(3) Uani 1 1 d .
O1 O 0.4789(3) -0.2799(5) 0.0138(3) 0.0689(15) Uani 1 1 d .
O2 O 0.1930(3) 0.1427(5) 0.1959(3) 0.0762(17) Uani 1 1 d .
O3 O 0.3204(2) 0.1895(5) 0.1751(2) 0.0501(12) Uani 1 1 d .
N1 N 0.2519(3) 0.0635(5) 0.1170(2) 0.0388(11) Uani 1 1 d .
C4 C 0.1711(3) -0.3059(6) 0.0979(3) 0.0441(15) Uani 1 1 d .
C5 C 0.2308(3) -0.2561(6) 0.0641(3) 0.0391(14) Uani 1 1 d .
H5 H 0.2546 -0.3048 0.0362 0.047 Uiso 1 1 calc R
C6 C 0.2532(3) -0.1309(6) 0.0738(2) 0.0363(14) Uani 1 1 d .
C1 C 0.2158(3) -0.0570(7) 0.1151(3) 0.0401(15) Uani 1 1 d .
C2 C 0.1551(3) -0.1080(7) 0.1492(3) 0.0464(16) Uani 1 1 d .
H2 H 0.1309 -0.0591 0.1769 0.056 Uiso 1 1 calc R
C3 C 0.1332(3) -0.2318(7) 0.1401(3) 0.0506(19) Uani 1 1 d .
H3 H 0.0932 -0.2678 0.1616 0.061 Uiso 1 1 calc R
C13 C 0.3125(3) 0.0654(6) 0.0747(2) 0.0371(14) Uani 1 1 d .
C12 C 0.3551(3) 0.1791(6) 0.0587(3) 0.0426(15) Uani 1 1 d .
C14 C 0.3181(4) 0.2974(7) 0.0604(3) 0.0527(17) Uani 1 1 d .
H14 H 0.2652 0.3021 0.0709 0.063 Uiso 1 1 calc R
C15 C 0.3581(4) 0.4093(7) 0.0466(4) 0.067(2) Uani 1 1 d .
H15 H 0.3327 0.4877 0.0490 0.081 Uiso 1 1 calc R
C16 C 0.4366(5) 0.4027(7) 0.0293(4) 0.070(2) Uani 1 1 d .
H16 H 0.4634 0.4769 0.0196 0.084 Uiso 1 1 calc R
C17 C 0.4746(4) 0.2873(7) 0.0265(3) 0.0554(18) Uani 1 1 d .
H17 H 0.5273 0.2850 0.0155 0.067 Uiso 1 1 calc R
C11 C 0.4355(4) 0.1709(6) 0.0400(3) 0.0415(15) Uani 1 1 d .
C10 C 0.4792(4) 0.0512(6) 0.0367(3) 0.0437(16) Uani 1 1 d .
H10 H 0.5325 0.0562 0.0462 0.052 Uiso 1 1 calc R
C9 C 0.4541(3) -0.0628(6) 0.0223(3) 0.0393(14) Uani 1 1 d .
C8 C 0.3706(3) -0.0821(7) 0.0021(3) 0.0471(16) Uani 1 1 d .
H8A H 0.3601 -0.0261 -0.0295 0.056 Uiso 1 1 calc R
H8B H 0.3636 -0.1694 -0.0104 0.056 Uiso 1 1 calc R
C7 C 0.3140(3) -0.0535(6) 0.0489(3) 0.0378(14) Uani 1 1 d .
C20 C 0.2508(4) 0.1371(7) 0.1675(3) 0.0507(17) Uani 1 1 d .
C21 C 0.3351(4) 0.2772(8) 0.2233(3) 0.061(2) Uani 1 1 d .
C18 C 0.5041(4) -0.1776(6) 0.0262(3) 0.0465(15) Uani 1 1 d .
C19 C 0.5876(4) -0.1676(8) 0.0454(4) 0.067(2) Uani 1 1 d .
H19A H 0.6119 -0.2503 0.0441 0.101 Uiso 1 1 calc R
H19B H 0.5889 -0.1359 0.0832 0.101 Uiso 1 1 calc R
H19C H 0.6158 -0.1103 0.0212 0.101 Uiso 1 1 calc R
C23 C 0.4181(5) 0.3204(9) 0.2130(4) 0.084(3) Uani 1 1 d .
H23A H 0.4526 0.2478 0.2125 0.127 Uiso 1 1 calc R
H23B H 0.4340 0.3775 0.2425 0.127 Uiso 1 1 calc R
H23C H 0.4209 0.3637 0.1775 0.127 Uiso 1 1 calc R
C24 C 0.2790(5) 0.3899(9) 0.2183(5) 0.096(3) Uani 1 1 d .
H24A H 0.2854 0.4291 0.1821 0.143 Uiso 1 1 calc R
H24B H 0.2907 0.4510 0.2471 0.143 Uiso 1 1 calc R
H24C H 0.2255 0.3609 0.2224 0.143 Uiso 1 1 calc R
C22 C 0.3307(6) 0.2024(10) 0.2781(4) 0.088(3) Uani 1 1 d .
H22A H 0.2776 0.1726 0.2837 0.132 Uiso 1 1 calc R
H22B H 0.3456 0.2567 0.3088 0.132 Uiso 1 1 calc R
H22C H 0.3660 0.1309 0.2762 0.132 Uiso 1 1 calc R
Br2 Br 0.62563(5) 0.01873(7) 0.33893(4) 0.0701(3) Uani 1 1 d .
O4 O 0.2797(3) 0.2056(5) 0.4287(3) 0.0738(16) Uani 1 1 d .
O5 O 0.5688(3) 0.6423(6) 0.2402(3) 0.083(2) Uani 1 1 d .
O6 O 0.4422(2) 0.6877(5) 0.2609(2) 0.0491(11) Uani 1 1 d .
N2 N 0.5093(3) 0.5598(5) 0.3187(2) 0.0445(14) Uani 1 1 d .
C28 C 0.5926(3) 0.1929(6) 0.3328(3) 0.0512(17) Uani 1 1 d .
C29 C 0.5322(3) 0.2351(6) 0.3664(3) 0.0442(15) Uani 1 1 d .
H29 H 0.5081 0.1825 0.3928 0.053 Uiso 1 1 calc R
C30 C 0.5093(3) 0.3614(7) 0.3586(3) 0.0428(15) Uani 1 1 d .
C25 C 0.5475(3) 0.4391(6) 0.3183(3) 0.0393(15) Uani 1 1 d .
C26 C 0.6083(4) 0.3913(7) 0.2852(3) 0.0514(18) Uani 1 1 d .
H26 H 0.6333 0.4419 0.2585 0.062 Uiso 1 1 calc R
C27 C 0.6301(4) 0.2671(8) 0.2933(3) 0.0521(18) Uani 1 1 d .
H27 H 0.6707 0.2324 0.2719 0.063 Uiso 1 1 calc R
C37 C 0.4488(3) 0.5564(6) 0.3588(3) 0.0419(15) Uani 1 1 d .
C36 C 0.4046(3) 0.6686(6) 0.3772(3) 0.0438(15) Uani 1 1 d .
C39 C 0.4000(5) 0.8960(8) 0.3936(4) 0.072(2) Uani 1 1 d .
H39 H 0.4258 0.9742 0.3950 0.087 Uiso 1 1 calc R
C40 C 0.3197(5) 0.8876(7) 0.4075(4) 0.068(2) Uani 1 1 d .
H40 H 0.2910 0.9606 0.4161 0.082 Uiso 1 1 calc R
C41 C 0.2843(4) 0.7707(7) 0.4081(3) 0.0570(19) Uani 1 1 d .
H41 H 0.2314 0.7657 0.4185 0.068 Uiso 1 1 calc R
C35 C 0.3239(4) 0.6575(7) 0.3938(3) 0.0480(16) Uani 1 1 d .
C34 C 0.2794(3) 0.5362(6) 0.3958(3) 0.0412(15) Uani 1 1 d .
H34 H 0.2265 0.5398 0.3854 0.049 Uiso 1 1 calc R
C33 C 0.3071(3) 0.4222(7) 0.4111(3) 0.0445(15) Uani 1 1 d .
C32 C 0.3924(3) 0.4026(7) 0.4298(3) 0.0473(15) Uani 1 1 d .
H32A H 0.4031 0.4550 0.4626 0.057 Uiso 1 1 calc R
H32B H 0.4003 0.3141 0.4402 0.057 Uiso 1 1 calc R
C31 C 0.4480(3) 0.4372(7) 0.3840(3) 0.0439(15) Uani 1 1 d .
C44 C 0.5119(3) 0.6361(7) 0.2693(3) 0.0506(17) Uani 1 1 d .
C42 C 0.2539(4) 0.3096(7) 0.4124(3) 0.0508(17) Uani 1 1 d .
C43 C 0.1684(4) 0.3197(8) 0.3940(4) 0.070(2) Uani 1 1 d .
H43A H 0.1660 0.3239 0.3537 0.105 Uiso 1 1 calc R
H43B H 0.1453 0.3953 0.4097 0.105 Uiso 1 1 calc R
H43C H 0.1398 0.2462 0.4068 0.105 Uiso 1 1 calc R
C38 C 0.4401(4) 0.7888(7) 0.3780(3) 0.0540(18) Uani 1 1 d .
H38 H 0.4929 0.7960 0.3676 0.065 Uiso 1 1 calc R
C47 C 0.4827(5) 0.8911(9) 0.2174(5) 0.097(3) Uani 1 1 d .
H47A H 0.4781 0.9280 0.2541 0.146 Uiso 1 1 calc R
H47B H 0.4680 0.9531 0.1896 0.146 Uiso 1 1 calc R
H47C H 0.5364 0.8648 0.2112 0.146 Uiso 1 1 calc R
C46 C 0.3436(5) 0.8134(10) 0.2241(5) 0.087(3) Uani 1 1 d .
H46A H 0.3121 0.7379 0.2282 0.130 Uiso 1 1 calc R
H46B H 0.3241 0.8629 0.1931 0.130 Uiso 1 1 calc R
H46C H 0.3408 0.8631 0.2579 0.130 Uiso 1 1 calc R
C45 C 0.4286(4) 0.7762(8) 0.2130(4) 0.061(2) Uani 1 1 d .
C48 C 0.4377(7) 0.7039(11) 0.1590(4) 0.099(3) Uani 1 1 d .
H48A H 0.4920 0.7061 0.1473 0.148 Uiso 1 1 calc R
H48B H 0.4052 0.7424 0.1305 0.148 Uiso 1 1 calc R
H48C H 0.4216 0.6170 0.1645 0.148 Uiso 1 1 calc R

loop_
_atom_site_aniso_label
_atom_site_aniso_U_11
_atom_site_aniso_U_22
_atom_site_aniso_U_33
_atom_site_aniso_U_23
_atom_site_aniso_U_13
_atom_site_aniso_U_12
Br1 0.0581(4) 0.0497(4) 0.0981(7) 0.0030(5) -0.0041(5) -0.0143(3)
O1 0.057(3) 0.057(3) 0.092(4) -0.022(3) 0.017(3) -0.004(2)
O2 0.044(3) 0.081(4) 0.103(4) -0.048(3) 0.022(3) -0.012(3)
O3 0.034(2) 0.064(3) 0.053(3) -0.022(2) 0.004(2) -0.003(2)
N1 0.028(2) 0.043(3) 0.045(3) -0.003(2) -0.002(2) 0.003(2)
C4 0.038(3) 0.042(3) 0.052(4) 0.002(3) -0.010(3) -0.001(3)
C5 0.036(3) 0.043(3) 0.038(3) -0.004(3) -0.006(2) -0.005(3)
C6 0.033(3) 0.041(3) 0.034(4) -0.006(3) -0.008(2) 0.001(2)
C1 0.028(3) 0.056(4) 0.036(3) -0.014(3) -0.004(3) -0.002(3)
C2 0.033(3) 0.053(4) 0.053(4) -0.007(3) 0.001(3) 0.001(3)
C3 0.034(3) 0.062(5) 0.055(5) 0.020(4) -0.001(3) -0.003(3)
C13 0.026(3) 0.049(3) 0.036(4) -0.007(3) -0.006(2) 0.002(2)
C12 0.036(3) 0.042(4) 0.050(4) -0.006(3) -0.010(3) -0.002(3)
C14 0.041(3) 0.053(4) 0.064(5) -0.003(3) -0.004(3) 0.002(3)
C15 0.058(4) 0.043(4) 0.101(7) 0.001(4) -0.008(4) 0.014(3)
C16 0.070(5) 0.043(4) 0.097(6) 0.013(4) -0.007(4) -0.014(4)
C17 0.051(4) 0.058(5) 0.058(4) 0.008(4) 0.001(3) -0.015(3)
C11 0.043(3) 0.038(3) 0.043(4) 0.000(3) -0.001(3) -0.005(3)
C10 0.032(3) 0.056(4) 0.043(4) -0.010(3) 0.000(3) 0.001(3)
C9 0.038(3) 0.046(4) 0.034(3) -0.010(3) 0.006(3) -0.005(3)
C8 0.043(3) 0.056(4) 0.042(4) -0.015(3) 0.000(3) -0.007(3)
C7 0.035(3) 0.045(4) 0.034(3) -0.001(3) -0.006(3) -0.003(3)
C20 0.035(3) 0.056(4) 0.062(4) -0.020(3) -0.002(3) -0.002(3)
C21 0.053(4) 0.071(5) 0.061(5) -0.034(4) -0.004(4) -0.002(4)
C18 0.044(3) 0.047(4) 0.049(4) -0.014(3) 0.008(3) -0.004(3)
C19 0.049(4) 0.069(5) 0.084(6) -0.022(4) -0.013(4) 0.010(4)
C23 0.059(5) 0.106(7) 0.089(7) -0.031(6) -0.010(5) -0.022(5)
C24 0.081(6) 0.081(6) 0.125(9) -0.048(7) -0.003(6) -0.004(5)
C22 0.107(7) 0.097(7) 0.060(6) -0.028(5) 0.011(5) -0.006(6)
Br2 0.0668(4) 0.0560(5) 0.0875(7) -0.0122(6) -0.0017(4) 0.0128(4)
O4 0.083(4) 0.053(3) 0.085(4) 0.010(3) -0.007(3) 0.007(3)
O5 0.043(3) 0.100(5) 0.106(5) 0.048(4) 0.039(3) 0.018(3)
O6 0.033(2) 0.063(3) 0.051(3) 0.016(2) 0.004(2) 0.0031(19)
N2 0.027(2) 0.050(3) 0.056(4) 0.018(3) 0.000(2) -0.001(2)
C28 0.036(3) 0.062(4) 0.055(4) -0.010(4) -0.010(3) 0.013(3)
C29 0.039(3) 0.052(4) 0.042(4) 0.001(3) -0.009(3) 0.008(3)
C30 0.031(3) 0.058(4) 0.039(4) -0.004(3) -0.007(3) 0.001(3)
C25 0.033(3) 0.039(3) 0.047(4) -0.008(3) -0.011(3) 0.002(3)
C26 0.038(3) 0.067(5) 0.049(4) 0.001(4) 0.008(3) 0.004(3)
C27 0.041(3) 0.063(5) 0.052(5) -0.002(4) 0.008(3) 0.010(3)
C37 0.027(3) 0.053(4) 0.046(4) -0.009(3) -0.002(3) 0.008(3)
C36 0.036(3) 0.054(4) 0.040(4) -0.001(3) -0.003(3) 0.005(3)
C39 0.078(5) 0.062(5) 0.077(6) -0.002(4) -0.008(4) 0.008(4)
C40 0.072(5) 0.050(5) 0.083(6) -0.012(4) 0.010(4) 0.021(4)
C41 0.049(4) 0.061(5) 0.062(5) 0.005(4) 0.005(3) 0.017(3)
C35 0.037(3) 0.064(4) 0.043(4) -0.006(3) -0.003(3) 0.015(3)
C34 0.032(3) 0.050(4) 0.042(4) -0.007(3) 0.002(3) 0.009(3)
C33 0.034(3) 0.064(4) 0.036(3) 0.000(3) 0.007(3) 0.013(3)
C32 0.038(3) 0.062(4) 0.042(4) 0.006(3) 0.005(3) 0.010(3)
C31 0.028(3) 0.058(4) 0.046(4) 0.005(3) -0.008(3) 0.004(3)
C44 0.031(3) 0.052(4) 0.069(5) 0.015(4) 0.005(3) 0.000(3)
C42 0.045(3) 0.059(5) 0.048(4) -0.004(3) 0.011(3) 0.006(3)
C43 0.053(4) 0.071(5) 0.086(6) -0.005(4) -0.010(4) -0.006(4)
C38 0.043(3) 0.052(4) 0.067(5) -0.007(4) -0.004(3) -0.001(3)
C47 0.064(5) 0.078(6) 0.150(10) 0.052(7) -0.011(6) -0.008(4)
C46 0.050(4) 0.109(8) 0.101(7) 0.031(6) -0.011(5) 0.024(5)
C45 0.044(3) 0.084(6) 0.055(4) 0.023(4) 0.001(3) 0.008(4)
C48 0.134(9) 0.115(9) 0.047(6) 0.019(5) 0.007(5) 0.015(7)

loop_
_atom_type_symbol
_atom_type_description
_atom_type_scat_dispersion_real
_atom_type_scat_dispersion_imag
_atom_type_scat_source
C C 0.0033 0.0016 'International Tables Vol C Tables 4.2.6.8 and 6.1.1.4'
Br Br -0.2901 2.4595 'International Tables Vol C Tables 4.2.6.8 and 6.1.1.4'
N N 0.0061 0.0033 'International Tables Vol C Tables 4.2.6.8 and 6.1.1.4'
O O 0.0106 0.0060 'International Tables Vol C Tables 4.2.6.8 and 6.1.1.4'
H H 0.0000 0.0000 'International Tables Vol C Tables 4.2.6.8 and 6.1.1.4'

loop_
_geom_angle_atom_site_label_1
_geom_angle_atom_site_label_2
_geom_angle_atom_site_label_3
_geom_angle
C20 O3 C21 120.9(5)
C1 N1 C20 120.5(5)
C1 N1 C13 107.5(5)
C20 N1 C13 126.2(5)
C5 C4 C3 122.0(6)
C5 C4 Br1 119.7(5)
C3 C4 Br1 118.4(5)
C6 C5 C4 117.2(6)
C6 C5 H5 121.4
C4 C5 H5 121.4
C5 C6 C1 121.1(6)
C5 C6 C7 131.5(5)
C1 C6 C7 107.4(5)
C6 C1 N1 108.9(5)
C6 C1 C2 121.4(6)
N1 C1 C2 129.6(6)
C3 C2 C1 117.7(6)
C3 C2 H2 121.2
C1 C2 H2 121.2
C2 C3 C4 120.6(6)
C2 C3 H3 119.7
C4 C3 H3 119.7
C7 C13 N1 107.9(5)
C7 C13 C12 128.1(6)
N1 C13 C12 123.5(5)
C14 C12 C11 119.3(6)
C14 C12 C13 120.3(6)
C11 C12 C13 120.4(6)
C12 C14 C15 121.7(6)
C12 C14 H14 119.1
C15 C14 H14 119.1
C16 C15 C14 119.4(7)
C16 C15 H15 120.3
C14 C15 H15 120.3
C17 C16 C15 120.3(7)
C17 C16 H16 119.8
C15 C16 H16 119.8
C16 C17 C11 121.9(7)
C16 C17 H17 119.1
C11 C17 H17 119.1
C17 C11 C12 117.3(6)
C17 C11 C10 119.3(6)
C12 C11 C10 123.3(5)
C9 C10 C11 129.2(6)
C9 C10 H10 115.4
C11 C10 H10 115.4
C10 C9 C18 122.7(6)
C10 C9 C8 120.6(6)
C18 C9 C8 116.7(6)
C7 C8 C9 109.6(5)
C7 C8 H8A 109.7
C9 C8 H8A 109.7
C7 C8 H8B 109.7
C9 C8 H8B 109.7
H8A C8 H8B 108.2
C13 C7 C6 108.3(5)
C13 C7 C8 121.1(6)
C6 C7 C8 130.5(6)
O2 C20 O3 129.7(6)
O2 C20 N1 121.0(6)
O3 C20 N1 109.3(6)
O3 C21 C23 102.5(6)
O3 C21 C24 108.4(7)
C23 C21 C24 109.7(8)
O3 C21 C22 109.4(6)
C23 C21 C22 110.0(8)
C24 C21 C22 115.9(8)
O1 C18 C9 121.0(6)
O1 C18 C19 118.6(7)
C9 C18 C19 120.5(6)
C18 C19 H19A 109.5
C18 C19 H19B 109.5
H19A C19 H19B 109.5
C18 C19 H19C 109.5
H19A C19 H19C 109.5
H19B C19 H19C 109.5
C21 C23 H23A 109.5
C21 C23 H23B 109.5
H23A C23 H23B 109.5
C21 C23 H23C 109.5
H23A C23 H23C 109.5
H23B C23 H23C 109.5
C21 C24 H24A 109.5
C21 C24 H24B 109.5
H24A C24 H24B 109.5
C21 C24 H24C 109.5
H24A C24 H24C 109.5
H24B C24 H24C 109.5
C21 C22 H22A 109.5
C21 C22 H22B 109.5
H22A C22 H22B 109.5
C21 C22 H22C 109.5
H22A C22 H22C 109.5
H22B C22 H22C 109.5
C44 O6 C45 120.9(5)
C37 N2 C25 108.3(5)
C37 N2 C44 126.9(5)
C25 N2 C44 118.9(5)
C29 C28 C27 124.1(6)
C29 C28 Br2 118.6(6)
C27 C28 Br2 117.3(5)
C28 C29 C30 115.8(6)
C28 C29 H29 122.1
C30 C29 H29 122.1
C29 C30 C25 120.7(6)
C29 C30 C31 132.0(6)
C25 C30 C31 107.2(6)
C26 C25 C30 121.0(6)
C26 C25 N2 131.4(6)
C30 C25 N2 107.6(5)
C27 C26 C25 117.6(7)
C27 C26 H26 121.2
C25 C26 H26 121.2
C26 C27 C28 120.8(6)
C26 C27 H27 119.6
C28 C27 H27 119.6
C31 C37 N2 108.9(5)
C31 C37 C36 126.3(6)
N2 C37 C36 124.0(6)
C38 C36 C35 118.8(6)
C38 C36 C37 120.6(6)
C35 C36 C37 120.5(6)
C38 C39 C40 119.7(8)
C38 C39 H39 120.2
C40 C39 H39 120.2
C41 C40 C39 119.0(7)
C41 C40 H40 120.5
C39 C40 H40 120.5
C40 C41 C35 123.1(7)
C40 C41 H41 118.4
C35 C41 H41 118.4
C41 C35 C36 117.1(7)
C41 C35 C34 118.4(6)
C36 C35 C34 124.5(6)
C33 C34 C35 126.9(6)
C33 C34 H34 116.5
C35 C34 H34 116.5
C34 C33 C42 120.4(5)
C34 C33 C32 122.2(6)
C42 C33 C32 117.4(6)
C31 C32 C33 110.6(5)
C31 C32 H32A 109.5
C33 C32 H32A 109.5
C31 C32 H32B 109.5
C33 C32 H32B 109.5
H32A C32 H32B 108.1
C37 C31 C30 108.0(6)
C37 C31 C32 123.0(6)
C30 C31 C32 129.0(6)
O5 C44 O6 128.1(7)
O5 C44 N2 122.5(6)
O6 C44 N2 109.3(5)
O4 C42 C33 119.6(6)
O4 C42 C43 119.2(7)
C33 C42 C43 121.1(6)
C42 C43 H43A 109.5
C42 C43 H43B 109.5
H43A C43 H43B 109.5
C42 C43 H43C 109.5
H43A C43 H43C 109.5
H43B C43 H43C 109.5
C39 C38 C36 122.2(7)
C39 C38 H38 118.9
C36 C38 H38 118.9
C45 C47 H47A 109.5
C45 C47 H47B 109.5
H47A C47 H47B 109.5
C45 C47 H47C 109.5
H47A C47 H47C 109.5
H47B C47 H47C 109.5
C45 C46 H46A 109.5
C45 C46 H46B 109.5
H46A C46 H46B 109.5
C45 C46 H46C 109.5
H46A C46 H46C 109.5
H46B C46 H46C 109.5
O6 C45 C48 109.0(7)
O6 C45 C46 100.0(6)
C48 C45 C46 112.2(8)
O6 C45 C47 110.4(7)
C48 C45 C47 113.4(8)
C46 C45 C47 111.0(8)
C45 C48 H48A 109.5
C45 C48 H48B 109.5
H48A C48 H48B 109.5
C45 C48 H48C 109.5
H48A C48 H48C 109.5
H48B C48 H48C 109.5

loop_
_geom_bond_atom_site_label_1
_geom_bond_atom_site_label_2
_geom_bond_distance
Br1 C4 1.889(6)
O1 C18 1.191(8)
O2 C20 1.191(8)
O3 C20 1.312(8)
O3 C21 1.491(8)
N1 C1 1.404(8)
N1 C20 1.428(8)
N1 C13 1.438(8)
C4 C5 1.394(9)
C4 C3 1.422(10)
C5 C6 1.385(8)
C5 H5 0.9300
C6 C1 1.402(8)
C6 C7 1.436(8)
C1 C2 1.415(9)
C2 C3 1.367(10)
C2 H2 0.9300
C3 H3 0.9300
C13 C7 1.390(9)
C13 C12 1.443(9)
C12 C14 1.391(9)
C12 C11 1.435(8)
C14 C15 1.394(10)
C14 H14 0.9300
C15 C16 1.393(11)
C15 H15 0.9300
C16 C17 1.371(11)
C16 H16 0.9300
C17 C11 1.424(9)
C17 H17 0.9300
C11 C10 1.460(9)
C10 C9 1.314(9)
C10 H10 0.9300
C9 C18 1.474(9)
C9 C8 1.506(8)
C8 C7 1.501(9)
C8 H8A 0.9700
C8 H8B 0.9700
C21 C23 1.496(11)
C21 C24 1.520(12)
C21 C22 1.523(13)
C18 C19 1.488(9)
C19 H19A 0.9600
C19 H19B 0.9600
C19 H19C 0.9600
C23 H23A 0.9600
C23 H23B 0.9600
C23 H23C 0.9600
C24 H24A 0.9600
C24 H24B 0.9600
C24 H24C 0.9600
C22 H22A 0.9600
C22 H22B 0.9600
C22 H22C 0.9600
Br2 C28 1.916(6)
O4 C42 1.237(8)
O5 C44 1.188(8)
O6 C44 1.313(7)
O6 C45 1.488(9)
N2 C37 1.401(8)
N2 C25 1.420(8)
N2 C44 1.422(9)
C28 C29 1.372(9)
C28 C27 1.373(11)
C29 C30 1.393(9)
C29 H29 0.9300
C30 C25 1.415(10)
C30 C31 1.440(9)
C25 C26 1.390(9)
C26 C27 1.367(11)
C26 H26 0.9300
C27 H27 0.9300
C37 C31 1.387(9)
C37 C36 1.461(9)
C36 C38 1.398(9)
C36 C35 1.425(9)
C39 C38 1.364(10)
C39 C40 1.401(11)
C39 H39 0.9300
C40 C41 1.365(11)
C40 H40 0.9300
C41 C35 1.405(9)
C41 H41 0.9300
C35 C34 1.479(9)
C34 C33 1.334(9)
C34 H34 0.9300
C33 C42 1.485(10)
C33 C32 1.526(8)
C32 C31 1.484(9)
C32 H32A 0.9700
C32 H32B 0.9700
C42 C43 1.516(10)
C43 H43A 0.9600
C43 H43B 0.9600
C43 H43C 0.9600
C38 H38 0.9300
C47 C45 1.517(12)
C47 H47A 0.9600
C47 H47B 0.9600
C47 H47C 0.9600
C46 C45 1.512(10)
C46 H46A 0.9600
C46 H46B 0.9600
C46 H46C 0.9600
C45 C48 1.501(13)
C48 H48A 0.9600
C48 H48B 0.9600
C48 H48C 0.9600
